data_2233453
loop_
_publ_author_name
'Shahwar, Durre'
'Tahir, M. Nawaz'
'Chohan, Muhammad Mansha'
'Ahmad, Naeem'
Samiullah

_publ_section_title
;
 3-Acetyl-1-phenylthiourea
;
_journal_coeditor_code GK2451
_journal_issue 2
_journal_name_full 'Acta Crystallographica Section E'
_journal_page_first o508
_journal_paper_doi 10.1107/S1600536812002371
_journal_volume 68
_journal_year 2012
_chemical_formula_iupac 'C9 H10 N2 O S'
_chemical_formula_moiety 'C9 H10 N2 O S'
_chemical_formula_sum 'C9 H10 N2 O S'
_chemical_formula_weight 194.25
_chemical_name_common
;
<i>N</i>-(phenylcarbamothioyl)acetamide
;
_chemical_name_systematic
;
3-Acetyl-1-phenylthiourea
;
_space_group_IT_number 14
_symmetry_cell_setting monoclinic
_symmetry_space_group_name_Hall '-P 2ybc'
_symmetry_space_group_name_H-M 'P 1 21/c 1'
_atom_sites_solution_hydrogens geom
_atom_sites_solution_primary direct
_atom_sites_solution_secondary difmap
_audit_creation_method SHELXL-97
_cell_angle_alpha 90
_cell_angle_beta 112.4490(10)
_cell_angle_gamma 90
_cell_formula_units_Z 8
_cell_length_a 10.1911(2)
_cell_length_b 22.5480(4)
_cell_length_c 8.9736(2)
_cell_measurement_reflns_used 3626
_cell_measurement_temperature 296(2)
_cell_measurement_theta_max 28.30
_cell_measurement_theta_min 2.16
_cell_volume 1905.77(7)
_computing_cell_refinement 'SAINT (Bruker, 2009)'
_computing_data_collection 'APEX2 (Bruker, 2009)'
_computing_data_reduction 'SAINT (Bruker, 2009)'
_computing_molecular_graphics 'ORTEP-3 for Windows (Farrugia, 1997) and PLATON (Spek, 2009)'
_computing_publication_material 'WinGX (Farrugia, 1999) and PLATON (Spek, 2009)'
_computing_structure_refinement 'SHELXL97 (Sheldrick, 2008)'
_computing_structure_solution 'SHELXS97 (Sheldrick, 2008)'
_diffrn_ambient_temperature 296(2)
_diffrn_detector_area_resol_mean 8.00
_diffrn_measured_fraction_theta_full 0.988
_diffrn_measured_fraction_theta_max 0.988
_diffrn_measurement_device_type 'Bruker Kappa APEXII CCD'
_diffrn_measurement_method \w
_diffrn_radiation_monochromator graphite
_diffrn_radiation_source 'fine-focus sealed tube'
_diffrn_radiation_type MoK\a
_diffrn_radiation_wavelength 0.71073
_diffrn_reflns_av_R_equivalents 0.0235
_diffrn_reflns_av_sigmaI/netI 0.0239
_diffrn_reflns_limit_h_max 13
_diffrn_reflns_limit_h_min -13
_diffrn_reflns_limit_k_max 29
_diffrn_reflns_limit_k_min -23
_diffrn_reflns_limit_l_max 11
_diffrn_reflns_limit_l_min -11
_diffrn_reflns_number 16643
_diffrn_reflns_theta_full 28.30
_diffrn_reflns_theta_max 28.30
_diffrn_reflns_theta_min 2.16
_diffrn_standards_number 0
_exptl_absorpt_coefficient_mu 0.299
_exptl_absorpt_correction_T_max 0.938
_exptl_absorpt_correction_T_min 0.915
_exptl_absorpt_correction_type multi-scan
_exptl_absorpt_process_details '(SADABS; Bruker, 2005)'
_exptl_crystal_colour 'light green'
_exptl_crystal_density_diffrn 1.354
_exptl_crystal_density_method 'not measured'
_exptl_crystal_description prism
_exptl_crystal_F_000 816
_exptl_crystal_size_max 0.35
_exptl_crystal_size_mid 0.25
_exptl_crystal_size_min 0.22
_refine_diff_density_max 0.299
_refine_diff_density_min -0.354
_refine_ls_goodness_of_fit_ref 1.053
_refine_ls_hydrogen_treatment constr
_refine_ls_matrix_type full
_refine_ls_number_parameters 228
_refine_ls_number_reflns 4679
_refine_ls_number_restraints 0
_refine_ls_restrained_S_all 1.053
_refine_ls_R_factor_all 0.0596
_refine_ls_R_factor_gt 0.0451
_refine_ls_shift/su_max 0.000
_refine_ls_shift/su_mean 0.000
_refine_ls_structure_factor_coef Fsqd
_refine_ls_weighting_details 'calc w=1/[\s^2^(Fo^2^)+(0.0574P)^2^+0.6731P] where P=(Fo^2^+2Fc^2^)/3'
_refine_ls_weighting_scheme calc
_refine_ls_wR_factor_gt 0.1195
_refine_ls_wR_factor_ref 0.1293
_reflns_number_gt 3626
_reflns_number_total 4679
_reflns_threshold_expression I>2\s(I)
_cod_data_source_file gk2451.cif
_cod_data_source_block I
_cod_original_sg_symbol_H-M 'P 21/c'
_cod_database_code 2233453
_cod_database_fobs_code 2233453

loop_
_symmetry_equiv_pos_site_id
_symmetry_equiv_pos_as_xyz
1 x,y,z
2 -x,1/2+y,1/2-z
3 -x,-y,-z
4 x,1/2-y,1/2+z

loop_
_atom_site_aniso_label
_atom_site_aniso_U_11
_atom_site_aniso_U_22
_atom_site_aniso_U_33
_atom_site_aniso_U_12
_atom_site_aniso_U_13
_atom_site_aniso_U_23
S1 0.0461(3) 0.0524(3) 0.0799(4) 0.0084(2) 0.0003(3) -0.0220(3)
O1 0.0495(8) 0.0449(8) 0.0774(10) 0.0053(6) -0.0008(8) -0.0177(7)
N1 0.0430(8) 0.0309(8) 0.0525(9) 0.0012(6) 0.0071(7) -0.0056(6)
N2 0.0436(8) 0.0339(8) 0.0500(9) -0.0021(6) 0.0053(7) -0.0088(6)
C1 0.0400(9) 0.0290(8) 0.0459(9) -0.0014(7) 0.0147(8) -0.0031(7)
C2 0.0501(10) 0.0370(9) 0.0446(10) 0.0048(8) 0.0128(8) 0.0013(7)
C3 0.0629(12) 0.0491(11) 0.0465(11) 0.0021(9) 0.0143(9) -0.0117(9)
C4 0.0709(13) 0.0340(10) 0.0654(13) -0.0038(9) 0.0332(11) -0.0104(9)
C5 0.0835(15) 0.0314(10) 0.0602(12) 0.0039(9) 0.0302(12) 0.0064(8)
C6 0.0739(14) 0.0386(10) 0.0422(10) 0.0001(9) 0.0166(10) 0.0025(8)
C7 0.0470(10) 0.0336(9) 0.0431(9) -0.0001(7) 0.0121(8) -0.0024(7)
C8 0.0472(10) 0.0342(9) 0.0475(10) 0.0001(7) 0.0115(8) -0.0036(7)
C9 0.0599(12) 0.0392(10) 0.0691(14) 0.0009(9) 0.0128(11) -0.0143(10)
S2 0.0581(3) 0.0369(3) 0.0535(3) 0.0050(2) -0.0041(2) 0.0012(2)
O2 0.0595(9) 0.0436(8) 0.0599(9) 0.0107(7) -0.0041(7) -0.0056(7)
N3 0.0441(8) 0.0323(7) 0.0481(9) 0.0042(6) 0.0037(7) -0.0030(6)
N4 0.0443(8) 0.0328(8) 0.0485(9) -0.0012(6) 0.0029(7) -0.0049(6)
C10 0.0478(10) 0.0309(8) 0.0381(9) 0.0018(7) 0.0063(8) -0.0013(7)
C11 0.0540(12) 0.0503(12) 0.0620(13) 0.0037(9) 0.0174(10) -0.0091(9)
C12 0.0836(17) 0.0504(13) 0.0657(14) 0.0180(12) 0.0197(13) -0.0105(10)
C13 0.0972(19) 0.0329(10) 0.0563(13) -0.0030(11) 0.0134(12) -0.0048(9)
C14 0.0773(15) 0.0446(12) 0.0647(14) -0.0174(11) 0.0206(12) -0.0023(10)
C15 0.0573(12) 0.0424(10) 0.0543(11) -0.0020(9) 0.0182(10) -0.0015(8)
C16 0.0394(9) 0.0337(9) 0.0443(9) -0.0012(7) 0.0114(8) -0.0004(7)
C17 0.0412(9) 0.0357(9) 0.0532(11) 0.0031(7) 0.0095(8) -0.0017(8)
C18 0.0563(12) 0.0348(10) 0.0703(14) 0.0060(9) 0.0067(10) -0.0063(9)

loop_
_atom_site_type_symbol
_atom_site_label
_atom_site_fract_x
_atom_site_fract_y
_atom_site_fract_z
_atom_site_U_iso_or_equiv
_atom_site_thermal_displace_type
_atom_site_occupancy
_atom_site_disorder_group
S S1 -0.19196(6) 0.05015(3) 0.17599(8) 0.0666(2) Uani 1.000 -16
O O1 0.22186(16) -0.05280(6) 0.3471(2) 0.0647(5) Uani 1.000 -16
N N1 0.08613(17) 0.04741(6) 0.35398(19) 0.0455(5) Uani 1.000 -16
N N2 -0.01041(17) -0.03499(6) 0.19702(19) 0.0463(5) Uani 1.000 -16
C C1 0.09330(18) 0.10632(7) 0.4158(2) 0.0388(5) Uani 1.000 -16
C C2 0.1603(2) 0.11483(8) 0.5792(2) 0.0455(6) Uani 1.000 -16
C C3 0.1800(2) 0.17188(9) 0.6419(3) 0.0548(7) Uani 1.000 -16
C C4 0.1317(2) 0.21994(8) 0.5415(3) 0.0546(7) Uani 1.000 -16
C C5 0.0635(3) 0.21096(8) 0.3790(3) 0.0575(7) Uani 1.000 -16
C C6 0.0449(2) 0.15463(8) 0.3146(2) 0.0532(7) Uani 1.000 -16
C C7 -0.0283(2) 0.02154(8) 0.2479(2) 0.0428(5) Uani 1.000 -16
C C8 0.1098(2) -0.06975(8) 0.2494(2) 0.0449(6) Uani 1.000 -16
C C9 0.08992(12) -0.13043(2) 0.17563(12) 0.0596(7) Uani 1.000 -16
S S2 0.29361(6) 0.11538(2) 0.07535(6) 0.0571(2) Uani 1.000 -16
O O2 0.59666(10) -0.02218(2) 0.39879(7) 0.0624(5) Uani 1.000 -16
N N3 0.52470(6) 0.09140(2) 0.33705(7) 0.0456(5) Uani 1.000 -16
N N4 0.41578(16) 0.01207(6) 0.1764(2) 0.0463(5) Uani 1.000 -16
C C10 0.5529(2) 0.15166(7) 0.3895(2) 0.0419(5) Uani 1.000 -16
C C11 0.4580(2) 0.18411(10) 0.4315(3) 0.0569(7) Uani 1.000 -16
C C12 0.4945(3) 0.24100(10) 0.4927(3) 0.0692(9) Uani 1.000 -16
C C13 0.6232(3) 0.26489(9) 0.5078(3) 0.0669(8) Uani 1.000 -16
C C14 0.7165(3) 0.23256(10) 0.4653(3) 0.0641(8) Uani 1.000 -16
C C15 0.6826(2) 0.17540(9) 0.4056(3) 0.0523(6) Uani 1.000 -16
C C16 0.41954(19) 0.07247(7) 0.2070(2) 0.0405(5) Uani 1.000 -16
C C17 0.5029(2) -0.03202(8) 0.2695(2) 0.0459(6) Uani 1.000 -16
C C18 0.4715(2) -0.09258(9) 0.1962(3) 0.0590(7) Uani 1.000 -16
H H1 0.16310 0.02690 0.38876 0.0545 Uiso 1.000 -16
H H2 0.19244 0.08241 0.64760 0.0546 Uiso 1.000 -16
H H2A -0.08394 -0.05025 0.12321 0.0555 Uiso 1.000 -16
H H3 0.22598 0.17763 0.75237 0.0658 Uiso 1.000 -16
H H4 0.14526 0.25818 0.58346 0.0655 Uiso 1.000 -16
H H5 0.02914 0.24337 0.31114 0.0690 Uiso 1.000 -16
H H6 0.00015 0.14915 0.20379 0.0639 Uiso 1.000 -16
H H9A 0.15836 -0.15710 0.24765 0.0894 Uiso 1.000 -16
H H9B 0.10276 -0.12869 0.07516 0.0894 Uiso 1.000 -16
H H9C -0.00410 -0.14434 0.15685 0.0894 Uiso 1.000 -16
H H3A 0.58190 0.06497 0.39608 0.0548 Uiso 1.000 -16
H H4A 0.35054 0.00054 0.08761 0.0556 Uiso 1.000 -16
H H11 0.37031 0.16814 0.41908 0.0682 Uiso 1.000 -16
H H12 0.43186 0.26299 0.52351 0.0830 Uiso 1.000 -16
H H13 0.64664 0.30324 0.54715 0.0803 Uiso 1.000 -16
H H14 0.80349 0.24893 0.47639 0.0769 Uiso 1.000 -16
H H15 0.74639 0.15337 0.37671 0.0627 Uiso 1.000 -16
H H18A 0.52816 -0.09968 0.13370 0.0886 Uiso 1.000 -16
H H18B 0.37273 -0.09519 0.12774 0.0886 Uiso 1.000 -16
H H18C 0.49338 -0.12174 0.28022 0.0886 Uiso 1.000 -16

loop_
_atom_type_symbol
_atom_type_description
_atom_type_scat_dispersion_real
_atom_type_scat_dispersion_imag
_atom_type_scat_source
C C 0.0033 0.0016 'International Tables Vol C Tables 4.2.6.8 and 6.1.1.4'
H H 0.0000 0.0000 'International Tables Vol C Tables 4.2.6.8 and 6.1.1.4'
N N 0.0061 0.0033 'International Tables Vol C Tables 4.2.6.8 and 6.1.1.4'
O O 0.0106 0.0060 'International Tables Vol C Tables 4.2.6.8 and 6.1.1.4'
S S 0.1246 0.1234 'International Tables Vol C Tables 4.2.6.8 and 6.1.1.4'

loop_
_geom_angle_atom_site_label_1
_geom_angle_atom_site_label_2
_geom_angle_atom_site_label_3
_geom_angle
_geom_angle_publ_flag
C1 N1 C7 125.98(17) no
C7 N2 C8 128.41(16) no
C7 N1 H1 117.00 no
C1 N1 H1 117.00 no
C8 N2 H2A 116.00 no
C7 N2 H2A 116.00 no
C10 N3 C16 126.30(11) no
C16 N4 C17 128.62(16) no
C16 N3 H3A 117.00 no
C10 N3 H3A 117.00 no
C17 N4 H4A 116.00 no
C16 N4 H4A 116.00 no
C2 C1 C6 119.87(15) no
N1 C1 C2 118.32(15) no
N1 C1 C6 121.61(15) no
C1 C2 C3 119.88(17) no
C2 C3 C4 120.3(2) no
C3 C4 C5 119.36(19) no
C4 C5 C6 121.01(18) no
C1 C6 C5 119.54(17) no
N1 C7 N2 116.73(18) no
S1 C7 N2 117.66(14) no
S1 C7 N1 125.58(14) no
O1 C8 N2 122.67(17) no
N2 C8 C9 114.58(15) no
O1 C8 C9 122.74(17) no
C3 C2 H2 120.00 no
C1 C2 H2 120.00 no
C4 C3 H3 120.00 no
C2 C3 H3 120.00 no
C3 C4 H4 120.00 no
C5 C4 H4 120.00 no
C6 C5 H5 120.00 no
C4 C5 H5 119.00 no
C1 C6 H6 120.00 no
C5 C6 H6 120.00 no
H9A C9 H9C 109.00 no
C8 C9 H9A 109.00 no
H9B C9 H9C 109.00 no
C8 C9 H9C 109.00 no
H9A C9 H9B 109.00 no
C8 C9 H9B 109.00 no
C11 C10 C15 120.67(17) no
N3 C10 C11 121.43(18) no
N3 C10 C15 117.80(17) no
C10 C11 C12 119.3(2) no
C11 C12 C13 120.1(2) no
C12 C13 C14 120.2(2) no
C13 C14 C15 120.5(3) no
C10 C15 C14 119.2(2) no
S2 C16 N3 125.50(11) no
S2 C16 N4 118.07(13) no
N3 C16 N4 116.42(14) no
O2 C17 C18 123.18(17) no
N4 C17 C18 114.25(16) no
O2 C17 N4 122.57(16) no
C10 C11 H11 120.00 no
C12 C11 H11 120.00 no
C11 C12 H12 120.00 no
C13 C12 H12 120.00 no
C12 C13 H13 120.00 no
C14 C13 H13 120.00 no
C13 C14 H14 120.00 no
C15 C14 H14 120.00 no
C10 C15 H15 120.00 no
C14 C15 H15 120.00 no
C17 C18 H18A 109.00 no
C17 C18 H18B 109.00 no
C17 C18 H18C 109.00 no
H18A C18 H18B 109.00 no
H18A C18 H18C 109.00 no
H18B C18 H18C 109.00 no

loop_
_geom_bond_atom_site_label_1
_geom_bond_atom_site_label_2
_geom_bond_distance
_geom_bond_publ_flag
S1 C7 1.671(2) no
S2 C16 1.6796(18) no
O1 C8 1.206(3) no
O2 C17 1.2090(19) no
N1 C7 1.326(2) no
N1 C1 1.431(2) no
N2 C7 1.389(2) no
N2 C8 1.377(3) no
N1 H1 0.8600 no
N2 H2A 0.8600 no
N3 C10 1.4307(17) no
N3 C16 1.3181(18) no
N4 C16 1.387(2) no
N4 C17 1.381(2) no
N3 H3A 0.8600 no
N4 H4A 0.8600 no
C1 C6 1.383(2) no
C1 C2 1.374(2) no
C2 C3 1.388(3) no
C3 C4 1.375(3) no
C4 C5 1.370(4) no
C5 C6 1.378(3) no
C8 C9 1.4996(19) no
C2 H2 0.9300 no
C3 H3 0.9300 no
C4 H4 0.9300 no
C5 H5 0.9300 no
C6 H6 0.9300 no
C9 H9A 0.9600 no
C9 H9B 0.9600 no
C9 H9C 0.9600 no
C10 C15 1.382(3) no
C10 C11 1.375(3) no
C11 C12 1.389(3) no
C12 C13 1.376(4) no
C13 C14 1.363(4) no
C14 C15 1.388(3) no
C17 C18 1.496(3) no
C11 H11 0.9300 no
C12 H12 0.9300 no
C13 H13 0.9300 no
C14 H14 0.9300 no
C15 H15 0.9300 no
C18 H18A 0.9600 no
C18 H18B 0.9600 no
C18 H18C 0.9600 no

loop_
_geom_hbond_atom_site_label_D
_geom_hbond_atom_site_label_H
_geom_hbond_atom_site_label_A
_geom_hbond_site_symmetry_A
_geom_hbond_distance_DH
_geom_hbond_distance_HA
_geom_hbond_distance_DA
_geom_hbond_angle_DHA
_geom_hbond_publ_flag
N1 H1 O1 . 0.86 1.97 2.662(2) 136 yes
N1 H1 O2 3_656 0.86 2.46 3.1967(19) 143 yes
N2 H2A S2 3_555 0.86 2.64 3.4931(17) 170 yes
N3 H3A O2 . 0.86 1.97 2.6633(7) 137 yes
N3 H3A O1 3_656 0.86 2.42 3.1418(18) 142 yes
N4 H4A S1 3_555 0.86 2.57 3.4150(18) 168 yes
C18 H18B S1 3_555 0.96 2.83 3.594(3) 137 yes

loop_
_geom_torsion_atom_site_label_1
_geom_torsion_atom_site_label_2
_geom_torsion_atom_site_label_3
_geom_torsion_atom_site_label_4
_geom_torsion
_geom_torsion_publ_flag
C7 N1 C1 C2 133.6(2) no
C7 N1 C1 C6 -51.6(3) no
C1 N1 C7 S1 -5.7(3) no
C1 N1 C7 N2 176.57(16) no
C8 N2 C7 S1 -173.67(16) no
C8 N2 C7 N1 4.2(3) no
C7 N2 C8 O1 -3.3(3) no
C7 N2 C8 C9 176.44(16) no
C10 N3 C16 S2 -1.0(2) no
C16 N3 C10 C11 62.9(2) no
C16 N3 C10 C15 -120.69(19) no
C10 N3 C16 N4 177.67(15) no
C16 N4 C17 C18 -177.93(19) no
C17 N4 C16 S2 -176.84(17) no
C17 N4 C16 N3 4.4(3) no
C16 N4 C17 O2 1.8(3) no
C6 C1 C2 C3 -0.4(3) no
N1 C1 C6 C5 -175.2(2) no
C2 C1 C6 C5 -0.5(3) no
N1 C1 C2 C3 174.48(19) no
C1 C2 C3 C4 0.6(3) no
C2 C3 C4 C5 0.2(4) no
C3 C4 C5 C6 -1.2(4) no
C4 C5 C6 C1 1.3(4) no
N3 C10 C11 C12 175.39(18) no
C15 C10 C11 C12 -0.9(3) no
N3 C10 C15 C14 -176.23(18) no
C11 C10 C15 C14 0.2(3) no
C10 C11 C12 C13 1.3(4) no
C11 C12 C13 C14 -1.1(4) no
C12 C13 C14 C15 0.4(4) no
C13 C14 C15 C10 0.1(4) no

loop_
_cod_related_entry_id
_cod_related_entry_database
_cod_related_entry_code
1 ChemSpider 746274
